data_1565746
loop_
_publ_author_name
'Yakubu, Abdallah'
'Suzuki, Takayoshi'
'Kita, Masakazu'

_publ_section_title
;
 Dinuclear lanthanoid(III) dithiocarbamato complexes bridged by
 (E)-N-benzylidenepicolinohydrazonate: Syntheses, crystal structures and
 spectroscopic properties
;
_journal_name_full 'Inorganica Chimica Acta'
_journal_page_first 119124
_journal_paper_doi 10.1016/j.ica.2019.119124
_journal_volume 498
_journal_year 2019
_chemical_formula_moiety 'C50 H62 N10 Nd2 O4 S8'
_chemical_formula_sum 'C50 H62 N10 Nd2 O4 S8'
_chemical_formula_weight 1412.05
_space_group_crystal_system triclinic
_space_group_IT_number 2
_space_group_name_Hall '-P 1'
_space_group_name_H-M_alt 'P -1'
_atom_sites_solution_hydrogens geom
_atom_sites_solution_primary direct
_atom_sites_solution_secondary difmap
_audit_creation_method SHELXL-2014/7
_cell_angle_alpha 79.633(3)
_cell_angle_beta 87.700(3)
_cell_angle_gamma 73.772(3)
_cell_formula_units_Z 1
_cell_length_a 10.8370(14)
_cell_length_b 11.4378(12)
_cell_length_c 12.4842(15)
_cell_measurement_reflns_used 8604
_cell_measurement_temperature 188(2)
_cell_measurement_theta_max 27.50
_cell_measurement_theta_min 3.02
_cell_volume 1461.4(3)
_computing_cell_refinement 'RAPID AUTO'
_computing_data_collection 'RAPID AUTO (Rigaku)'
_computing_data_reduction 'RAPID AUTO'
_computing_molecular_graphics 'CrystalStructure 4.2.1'
_computing_publication_material 'CrystalStructure 4.2.1 (Rigaku, 2016)'
_computing_structure_refinement 'SHELXL-2014/7 (Sheldrick, 2014)'
_computing_structure_solution 'SHELXT Version 2014/5 (Sheldrick, 2014)'
_diffrn_ambient_temperature 188(2)
_diffrn_detector_area_resol_mean 10.000
_diffrn_measured_fraction_theta_full 0.962
_diffrn_measured_fraction_theta_max 0.942
_diffrn_measurement_device_type 'Rigaku R-AXIS RAPID'
_diffrn_measurement_method \w
_diffrn_radiation_type MoK\a
_diffrn_radiation_wavelength 0.71075
_diffrn_reflns_av_R_equivalents 0.0456
_diffrn_reflns_av_unetI/netI 0.0591
_diffrn_reflns_Laue_measured_fraction_full 0.962
_diffrn_reflns_Laue_measured_fraction_max 0.942
_diffrn_reflns_limit_h_max 14
_diffrn_reflns_limit_h_min -14
_diffrn_reflns_limit_k_max 14
_diffrn_reflns_limit_k_min -14
_diffrn_reflns_limit_l_max 16
_diffrn_reflns_limit_l_min -16
_diffrn_reflns_number 13267
_diffrn_reflns_point_group_measured_fraction_full 0.962
_diffrn_reflns_point_group_measured_fraction_max 0.942
_diffrn_reflns_theta_full 25.242
_diffrn_reflns_theta_max 27.485
_diffrn_reflns_theta_min 3.020
_exptl_absorpt_coefficient_mu 2.094
_exptl_absorpt_correction_T_max 0.811
_exptl_absorpt_correction_T_min 0.672
_exptl_absorpt_correction_type numerical
_exptl_absorpt_process_details 'NUMABS (Rigaku, 1999)'
_exptl_crystal_colour green
_exptl_crystal_density_diffrn 1.604
_exptl_crystal_density_method 'not measured'
_exptl_crystal_description platelet
_exptl_crystal_F_000 712
_exptl_crystal_size_max 0.300
_exptl_crystal_size_mid 0.200
_exptl_crystal_size_min 0.100
_refine_diff_density_max 1.051
_refine_diff_density_min -1.721
_refine_diff_density_rms 0.155
_refine_ls_extinction_coef .
_refine_ls_extinction_method none
_refine_ls_goodness_of_fit_ref 1.110
_refine_ls_hydrogen_treatment constr
_refine_ls_matrix_type full
_refine_ls_number_parameters 334
_refine_ls_number_reflns 6295
_refine_ls_number_restraints 0
_refine_ls_restrained_S_all 1.110
_refine_ls_R_factor_all 0.0780
_refine_ls_R_factor_gt 0.0511
_refine_ls_shift/su_max 0.000
_refine_ls_shift/su_mean 0.000
_refine_ls_structure_factor_coef Fsqd
_refine_ls_weighting_details 'w=1/[\s^2^(Fo^2^)+(0.0512P)^2^+5.8169P] where P=(Fo^2^+2Fc^2^)/3'
_refine_ls_weighting_scheme calc
_refine_ls_wR_factor_gt 0.1146
_refine_ls_wR_factor_ref 0.1468
_reflns_Friedel_coverage 0.000
_reflns_Friedel_fraction_full .
_reflns_Friedel_fraction_max .
_reflns_number_gt 4681
_reflns_number_total 6295
_reflns_threshold_expression 'I > 2\s(I)'
_cod_data_source_file 3b9_Nd_pyrdtc_bphz.cif
_cod_data_source_block '[Nd2(pyrdtc)4(Lbph)]'
_cod_database_code 1565746
_shelx_shelxl_version_number 2014/7
_shelx_space_group_comment
;
The symmetry employed for this shelxl refinement is uniquely defined
by the following loop, which should always be used as a source of
symmetry information in preference to the above space-group names.
They are only intended as comments.
;
_shelx_estimated_absorpt_t_min 0.572
_shelx_estimated_absorpt_t_max 0.818

loop_
_space_group_symop_operation_xyz
'x, y, z'
'-x, -y, -z'

loop_
_atom_site_label
_atom_site_type_symbol
_atom_site_fract_x
_atom_site_fract_y
_atom_site_fract_z
_atom_site_U_iso_or_equiv
_atom_site_adp_type
_atom_site_occupancy
_atom_site_site_symmetry_order
_atom_site_calc_flag
_atom_site_refinement_flags_posn
_atom_site_refinement_flags_adp
_atom_site_refinement_flags_occupancy
_atom_site_disorder_assembly
_atom_site_disorder_group
Nd1 Nd 0.49584(4) 0.33587(4) 0.60393(3) 0.04244(14) Uani 1 1 d . . . . .
S1 S 0.2470(2) 0.4527(2) 0.70422(16) 0.0573(5) Uani 1 1 d . . . . .
S2 S 0.4904(2) 0.4741(2) 0.78682(15) 0.0594(5) Uani 1 1 d . . . . .
S3 S 0.4801(2) 0.1555(2) 0.80304(15) 0.0631(6) Uani 1 1 d . . . . .
S4 S 0.5847(2) 0.06775(19) 0.60128(14) 0.0592(5) Uani 1 1 d . . . . .
O1 O 0.3870(4) 0.5067(4) 0.4595(3) 0.0443(11) Uani 1 1 d . . . . .
O2 O 0.5849(6) 0.2954(5) 0.4193(4) 0.0634(15) Uani 1 1 d . . . . .
N1 N 0.2960(6) 0.3095(6) 0.5097(4) 0.0477(14) Uani 1 1 d . . . . .
N2 N 0.2051(6) 0.6133(6) 0.3531(5) 0.0519(15) Uani 1 1 d . . . . .
N3 N 0.2640(6) 0.7106(6) 0.3324(5) 0.0509(15) Uani 1 1 d . . . . .
N4 N 0.2644(7) 0.5543(6) 0.8759(5) 0.0608(18) Uani 1 1 d . . . . .
N5 N 0.6020(6) -0.0768(6) 0.7929(5) 0.0528(16) Uani 1 1 d . . . . .
C1 C 0.2505(8) 0.2118(7) 0.5378(6) 0.0528(18) Uani 1 1 d . . . . .
H1 H 0.3033 0.1410 0.5829 0.063 Uiso 1 1 calc R U . . .
C2 C 0.1314(8) 0.2057(8) 0.5059(7) 0.060(2) Uani 1 1 d . . . . .
H2 H 0.1051 0.1325 0.5279 0.072 Uiso 1 1 calc R U . . .
C3 C 0.0523(10) 0.3076(10) 0.4420(8) 0.077(3) Uani 1 1 d . . . . .
H3 H -0.0311 0.3084 0.4203 0.092 Uiso 1 1 calc R U . . .
C4 C 0.1020(9) 0.4132(10) 0.4094(8) 0.074(3) Uani 1 1 d . . . . .
H4 H 0.0516 0.4852 0.3641 0.089 Uiso 1 1 calc R U . . .
C5 C 0.2227(7) 0.4098(6) 0.4439(5) 0.0423(15) Uani 1 1 d . . . . .
C6 C 0.2769(7) 0.5156(7) 0.4190(5) 0.0434(16) Uani 1 1 d . . . . .
C7 C 0.1969(8) 0.8125(8) 0.2747(7) 0.063(2) Uani 1 1 d . . . . .
H7 H 0.2393 0.8759 0.2620 0.076 Uiso 1 1 calc R U . . .
C8 C 0.0723(8) 0.8486(8) 0.2264(7) 0.064(2) Uani 1 1 d . . . . .
C9 C -0.0107(8) 0.7797(9) 0.2325(7) 0.063(2) Uani 1 1 d . . . . .
H9 H 0.0114 0.6974 0.2718 0.076 Uiso 1 1 calc R U . . .
C10 C -0.1326(10) 0.8323(10) 0.1789(8) 0.083(3) Uani 1 1 d . . . . .
H10 H -0.1928 0.7850 0.1860 0.100 Uiso 1 1 calc R U . . .
C11 C -0.1650(15) 0.9465(14) 0.1189(17) 0.174(9) Uani 1 1 d . . . . .
H11 H -0.2462 0.9799 0.0830 0.208 Uiso 1 1 calc R U . . .
C14 C 0.3274(8) 0.4987(6) 0.7959(5) 0.0492(18) Uani 1 1 d . . . . .
C15 C 0.1249(9) 0.5802(10) 0.8905(7) 0.078(3) Uani 1 1 d . . . . .
H15A H 0.0972 0.5035 0.8992 0.094 Uiso 1 1 calc R U . . .
H15B H 0.0777 0.6402 0.8283 0.094 Uiso 1 1 calc R U . . .
C16 C 0.1054(14) 0.6335(15) 0.9926(12) 0.130(5) Uani 1 1 d . . . . .
H16A H 0.0370 0.7128 0.9802 0.156 Uiso 1 1 calc R U . . .
H16B H 0.0765 0.5762 1.0509 0.156 Uiso 1 1 calc R U . . .
C17 C 0.2165(13) 0.6533(13) 1.0260(9) 0.118(5) Uani 1 1 d . . . . .
H17A H 0.2329 0.6178 1.1042 0.142 Uiso 1 1 calc R U . . .
H17B H 0.2072 0.7432 1.0161 0.142 Uiso 1 1 calc R U . . .
C18 C 0.3255(10) 0.5934(9) 0.9603(7) 0.077(3) Uani 1 1 d . . . . .
H18A H 0.3736 0.6527 0.9276 0.092 Uiso 1 1 calc R U . . .
H18B H 0.3852 0.5215 1.0056 0.092 Uiso 1 1 calc R U . . .
C19 C 0.5579(7) 0.0374(6) 0.7392(5) 0.0451(16) Uani 1 1 d . . . . .
C20 C 0.5890(9) -0.1156(8) 0.9102(6) 0.068(2) Uani 1 1 d . . . . .
H20A H 0.4989 -0.1141 0.9287 0.081 Uiso 1 1 calc R U . . .
H20B H 0.6164 -0.0610 0.9517 0.081 Uiso 1 1 calc R U . . .
C21 C 0.6749(15) -0.2436(10) 0.9337(8) 0.122(5) Uani 1 1 d . . . . .
H21A H 0.7551 -0.2439 0.9691 0.146 Uiso 1 1 calc R U . . .
H21B H 0.6320 -0.2970 0.9840 0.146 Uiso 1 1 calc R U . . .
C22 C 0.7041(15) -0.2900(10) 0.8349(8) 0.127(6) Uani 1 1 d . . . . .
H22A H 0.6508 -0.3456 0.8270 0.152 Uiso 1 1 calc R U . . .
H22B H 0.7958 -0.3375 0.8347 0.152 Uiso 1 1 calc R U . . .
C23 C 0.6769(12) -0.1825(8) 0.7434(7) 0.086(3) Uani 1 1 d . . . . .
H23A H 0.7577 -0.1677 0.7123 0.103 Uiso 1 1 calc R U . . .
H23B H 0.6265 -0.1969 0.6851 0.103 Uiso 1 1 calc R U . . .
C24 C 0.702(3) 0.2086(15) 0.3843(12) 0.251(16) Uani 1 1 d . . . . .
H24A H 0.7660 0.2548 0.3597 0.302 Uiso 1 1 calc R U . . .
H24B H 0.7397 0.1450 0.4480 0.302 Uiso 1 1 calc R U . . .
C25 C 0.684(2) 0.1544(19) 0.3081(18) 0.225(12) Uani 1 1 d . . . . .
H25A H 0.7659 0.0990 0.2900 0.270 Uiso 1 1 calc R U . . .
H25B H 0.6230 0.1062 0.3321 0.270 Uiso 1 1 calc R U . . .
H25C H 0.6493 0.2163 0.2437 0.270 Uiso 1 1 calc R U . . .
C26 C 0.0435(15) 0.9643(13) 0.1648(19) 0.212(12) Uani 1 1 d . . . . .
H26 H 0.1038 1.0115 0.1581 0.254 Uiso 1 1 calc R U . . .
C27 C -0.077(2) 1.0130(18) 0.111(2) 0.30(2) Uani 1 1 d . . . . .
H27 H -0.0973 1.0938 0.0687 0.364 Uiso 1 1 calc R U . . .

loop_
_atom_site_aniso_label
_atom_site_aniso_U_11
_atom_site_aniso_U_22
_atom_site_aniso_U_33
_atom_site_aniso_U_23
_atom_site_aniso_U_13
_atom_site_aniso_U_12
Nd1 0.0503(2) 0.0507(2) 0.02691(18) -0.00348(14) 0.00184(14) -0.01716(17)
S1 0.0567(12) 0.0703(13) 0.0446(10) -0.0180(9) 0.0039(9) -0.0126(10)
S2 0.0699(13) 0.0841(15) 0.0354(9) -0.0199(9) 0.0091(9) -0.0348(11)
S3 0.0782(15) 0.0585(12) 0.0383(10) 0.0016(8) 0.0176(9) -0.0045(10)
S4 0.0879(16) 0.0585(12) 0.0321(9) -0.0070(8) 0.0071(9) -0.0232(11)
O1 0.047(3) 0.061(3) 0.029(2) -0.002(2) -0.003(2) -0.024(2)
O2 0.089(4) 0.058(3) 0.037(3) -0.008(2) 0.016(3) -0.014(3)
N1 0.055(4) 0.058(4) 0.032(3) -0.005(3) 0.000(3) -0.022(3)
N2 0.055(4) 0.062(4) 0.042(3) -0.009(3) -0.001(3) -0.021(3)
N3 0.052(4) 0.049(4) 0.047(3) -0.002(3) -0.004(3) -0.011(3)
N4 0.077(5) 0.065(4) 0.036(3) -0.010(3) 0.012(3) -0.013(4)
N5 0.072(4) 0.046(4) 0.036(3) -0.009(3) 0.009(3) -0.008(3)
C1 0.066(5) 0.055(5) 0.042(4) -0.009(3) 0.008(4) -0.025(4)
C2 0.062(5) 0.072(6) 0.056(5) -0.015(4) 0.009(4) -0.034(4)
C3 0.064(6) 0.100(8) 0.069(6) -0.028(5) 0.002(5) -0.018(5)
C4 0.070(6) 0.086(7) 0.070(6) -0.014(5) 0.005(5) -0.028(5)
C5 0.047(4) 0.051(4) 0.032(3) -0.016(3) 0.003(3) -0.014(3)
C6 0.045(4) 0.054(4) 0.031(3) -0.006(3) 0.004(3) -0.015(3)
C7 0.059(5) 0.065(5) 0.065(5) -0.001(4) -0.002(4) -0.022(4)
C8 0.055(5) 0.061(5) 0.072(6) 0.000(4) -0.007(4) -0.014(4)
C9 0.053(5) 0.079(6) 0.054(5) -0.016(4) 0.003(4) -0.010(4)
C10 0.075(7) 0.089(8) 0.081(7) -0.014(6) 0.012(5) -0.017(6)
C11 0.109(12) 0.101(10) 0.30(2) 0.037(13) -0.105(14) -0.034(9)
C14 0.072(5) 0.043(4) 0.031(3) -0.001(3) 0.004(3) -0.017(4)
C15 0.079(7) 0.087(7) 0.054(5) -0.020(5) 0.012(5) 0.004(5)
C16 0.126(12) 0.175(14) 0.118(11) -0.092(10) 0.072(9) -0.057(10)
C17 0.121(11) 0.129(11) 0.076(7) -0.056(7) -0.017(7) 0.039(9)
C18 0.107(8) 0.088(7) 0.041(4) -0.027(4) 0.013(5) -0.028(6)
C19 0.052(4) 0.047(4) 0.037(3) -0.006(3) 0.002(3) -0.016(3)
C20 0.092(7) 0.060(5) 0.039(4) 0.003(4) 0.015(4) -0.011(5)
C21 0.195(14) 0.065(7) 0.060(6) 0.007(5) 0.021(7) 0.024(8)
C22 0.221(16) 0.055(6) 0.064(7) 0.002(5) 0.036(8) 0.016(8)
C23 0.133(10) 0.062(6) 0.053(5) -0.005(4) 0.016(6) -0.016(6)
C24 0.53(4) 0.105(12) 0.086(10) -0.014(9) 0.159(18) -0.060(18)
C25 0.36(3) 0.18(2) 0.18(2) -0.087(17) 0.11(2) -0.12(2)
C26 0.120(12) 0.088(9) 0.39(3) 0.094(14) -0.132(17) -0.041(9)
C27 0.18(2) 0.134(15) 0.55(5) 0.14(2) -0.21(3) -0.072(15)

loop_
_atom_type_symbol
_atom_type_description
_atom_type_scat_dispersion_real
_atom_type_scat_dispersion_imag
_atom_type_scat_source
N N 0.0061 0.0033 'International Tables Vol C Tables 4.2.6.8 and 6.1.1.4'
Nd Nd -0.1943 3.0179 'International Tables Vol C Tables 4.2.6.8 and 6.1.1.4'
S S 0.1246 0.1234 'International Tables Vol C Tables 4.2.6.8 and 6.1.1.4'
O O 0.0106 0.0060 'International Tables Vol C Tables 4.2.6.8 and 6.1.1.4'
C C 0.0033 0.0016 'International Tables Vol C Tables 4.2.6.8 and 6.1.1.4'
H H 0.0000 0.0000 'International Tables Vol C Tables 4.2.6.8 and 6.1.1.4'

loop_
_geom_angle_atom_site_label_1
_geom_angle_atom_site_label_2
_geom_angle_atom_site_label_3
_geom_angle
_geom_angle_site_symmetry_1
_geom_angle_site_symmetry_3
O1 Nd1 O1 64.52(18) . 2_666
O1 Nd1 O2 69.62(17) . .
O1 Nd1 O2 74.22(17) 2_666 .
O1 Nd1 N1 63.32(17) . .
O1 Nd1 N1 126.69(16) 2_666 .
O2 Nd1 N1 78.35(19) . .
O1 Nd1 N3 124.99(17) . 2_666
O1 Nd1 N3 61.41(17) 2_666 2_666
O2 Nd1 N3 86.7(2) . 2_666
N1 Nd1 N3 158.9(2) . 2_666
O1 Nd1 S4 129.38(11) . .
O1 Nd1 S4 127.71(12) 2_666 .
O2 Nd1 S4 69.19(13) . .
N1 Nd1 S4 80.61(14) . .
N3 Nd1 S4 80.16(14) 2_666 .
O1 Nd1 S3 149.41(12) . .
O1 Nd1 S3 138.22(11) 2_666 .
O2 Nd1 S3 128.91(13) . .
N1 Nd1 S3 94.26(13) . .
N3 Nd1 S3 83.55(14) 2_666 .
S4 Nd1 S3 59.74(5) . .
O1 Nd1 S1 76.15(11) . .
O1 Nd1 S1 109.88(12) 2_666 .
O2 Nd1 S1 139.48(14) . .
N1 Nd1 S1 67.10(14) . .
N3 Nd1 S1 131.77(14) 2_666 .
S4 Nd1 S1 122.27(6) . .
S3 Nd1 S1 75.89(6) . .
O1 Nd1 S2 100.35(12) . .
O1 Nd1 S2 73.36(11) 2_666 .
O2 Nd1 S2 147.19(14) . .
N1 Nd1 S2 126.32(14) . .
N3 Nd1 S2 73.59(14) 2_666 .
S4 Nd1 S2 130.06(6) . .
S3 Nd1 S2 75.50(6) . .
S1 Nd1 S2 59.26(6) . .
C14 S1 Nd1 90.3(3) . .
C14 S2 Nd1 90.1(2) . .
C19 S3 Nd1 90.2(2) . .
C19 S4 Nd1 90.0(2) . .
C6 O1 Nd1 123.2(4) . .
C6 O1 Nd1 121.4(4) . 2_666
Nd1 O1 Nd1 115.48(18) . 2_666
C24 O2 Nd1 133.3(8) . .
C1 N1 C5 118.1(7) . .
C1 N1 Nd1 123.5(5) . .
C5 N1 Nd1 117.3(4) . .
C6 N2 N3 111.5(6) . .
C7 N3 N2 115.7(7) . .
C7 N3 Nd1 125.8(5) . 2_666
N2 N3 Nd1 118.2(4) . 2_666
C14 N4 C18 124.6(8) . .
C14 N4 C15 123.4(7) . .
C18 N4 C15 111.9(7) . .
C19 N5 C20 125.0(6) . .
C19 N5 C23 124.5(6) . .
C20 N5 C23 110.4(6) . .
N1 C1 C2 124.7(8) . .
N1 C1 H1 117.6 . .
C2 C1 H1 117.6 . .
C3 C2 C1 118.8(8) . .
C3 C2 H2 120.6 . .
C1 C2 H2 120.6 . .
C2 C3 C4 116.7(9) . .
C2 C3 H3 121.6 . .
C4 C3 H3 121.6 . .
C5 C4 C3 120.2(9) . .
C5 C4 H4 119.9 . .
C3 C4 H4 119.9 . .
N1 C5 C4 121.3(7) . .
N1 C5 C6 115.2(6) . .
C4 C5 C6 123.3(7) . .
O1 C6 N2 125.9(6) . .
O1 C6 C5 119.2(6) . .
N2 C6 C5 114.9(6) . .
N3 C7 C8 132.9(8) . .
N3 C7 H7 113.6 . .
C8 C7 H7 113.6 . .
C9 C8 C26 120.5(10) . .
C9 C8 C7 126.8(8) . .
C26 C8 C7 112.6(9) . .
C8 C9 C10 118.9(9) . .
C8 C9 H9 120.6 . .
C10 C9 H9 120.6 . .
C11 C10 C9 122.2(11) . .
C11 C10 H10 118.9 . .
C9 C10 H10 118.9 . .
C10 C11 C27 117.6(13) . .
C10 C11 H11 121.2 . .
C27 C11 H11 121.2 . .
N4 C14 S1 120.7(6) . .
N4 C14 S2 119.2(6) . .
S1 C14 S2 120.1(4) . .
N4 C15 C16 102.3(9) . .
N4 C15 H15A 111.3 . .
C16 C15 H15A 111.3 . .
N4 C15 H15B 111.3 . .
C16 C15 H15B 111.3 . .
H15A C15 H15B 109.2 . .
C17 C16 C15 111.8(10) . .
C17 C16 H16A 109.3 . .
C15 C16 H16A 109.3 . .
C17 C16 H16B 109.3 . .
C15 C16 H16B 109.3 . .
H16A C16 H16B 107.9 . .
C16 C17 C18 108.9(10) . .
C16 C17 H17A 109.9 . .
C18 C17 H17A 109.9 . .
C16 C17 H17B 109.9 . .
C18 C17 H17B 109.9 . .
H17A C17 H17B 108.3 . .
N4 C18 C17 104.2(9) . .
N4 C18 H18A 110.9 . .
C17 C18 H18A 110.9 . .
N4 C18 H18B 110.9 . .
C17 C18 H18B 110.9 . .
H18A C18 H18B 108.9 . .
N5 C19 S3 121.8(5) . .
N5 C19 S4 119.0(5) . .
S3 C19 S4 119.2(4) . .
N5 C20 C21 104.2(7) . .
N5 C20 H20A 110.9 . .
C21 C20 H20A 110.9 . .
N5 C20 H20B 110.9 . .
C21 C20 H20B 110.9 . .
H20A C20 H20B 108.9 . .
C22 C21 C20 109.3(9) . .
C22 C21 H21A 109.8 . .
C20 C21 H21A 109.8 . .
C22 C21 H21B 109.8 . .
C20 C21 H21B 109.8 . .
H21A C21 H21B 108.3 . .
C21 C22 C23 108.0(9) . .
C21 C22 H22A 110.1 . .
C23 C22 H22A 110.1 . .
C21 C22 H22B 110.1 . .
C23 C22 H22B 110.1 . .
H22A C22 H22B 108.4 . .
N5 C23 C22 104.7(7) . .
N5 C23 H23A 110.8 . .
C22 C23 H23A 110.8 . .
N5 C23 H23B 110.8 . .
C22 C23 H23B 110.8 . .
H23A C23 H23B 108.9 . .
C25 C24 O2 115(3) . .
C25 C24 H24A 108.6 . .
O2 C24 H24A 108.6 . .
C25 C24 H24B 108.6 . .
O2 C24 H24B 108.6 . .
H24A C24 H24B 107.6 . .
C24 C25 H25A 109.5 . .
C24 C25 H25B 109.5 . .
H25A C25 H25B 109.5 . .
C24 C25 H25C 109.5 . .
H25A C25 H25C 109.5 . .
H25B C25 H25C 109.5 . .
C8 C26 C27 119.2(14) . .
C8 C26 H26 120.4 . .
C27 C26 H26 120.4 . .
C11 C27 C26 121.5(15) . .
C11 C27 H27 119.3 . .
C26 C27 H27 119.3 . .

loop_
_geom_bond_atom_site_label_1
_geom_bond_atom_site_label_2
_geom_bond_distance
_geom_bond_site_symmetry_2
Nd1 O1 2.464(4) .
Nd1 O1 2.483(4) 2_666
Nd1 O2 2.533(5) .
Nd1 N1 2.620(6) .
Nd1 N3 2.632(6) 2_666
Nd1 S4 2.952(2) .
Nd1 S3 2.9633(19) .
Nd1 S1 2.990(2) .
Nd1 S2 2.9922(19) .
S1 C14 1.702(8) .
S2 C14 1.712(8) .
S3 C19 1.693(7) .
S4 C19 1.724(7) .
O1 C6 1.286(8) .
O1 Nd1 2.483(4) 2_666
O2 C24 1.48(2) .
N1 C1 1.329(9) .
N1 C5 1.351(9) .
N2 C6 1.329(9) .
N2 N3 1.412(9) .
N3 C7 1.293(10) .
N3 Nd1 2.632(6) 2_666
N4 C14 1.342(9) .
N4 C18 1.462(11) .
N4 C15 1.467(12) .
N5 C19 1.322(9) .
N5 C20 1.465(9) .
N5 C23 1.477(11) .
C1 C2 1.390(11) .
C1 H1 0.9500 .
C2 C3 1.375(13) .
C2 H2 0.9500 .
C3 C4 1.444(13) .
C3 H3 0.9500 .
C4 C5 1.382(11) .
C4 H4 0.9500 .
C5 C6 1.467(10) .
C7 C8 1.422(12) .
C7 H7 0.9500 .
C8 C9 1.343(12) .
C8 C26 1.364(15) .
C9 C10 1.427(13) .
C9 H9 0.9500 .
C10 C11 1.343(17) .
C10 H10 0.9500 .
C11 C27 1.37(2) .
C11 H11 0.9500 .
C15 C16 1.493(14) .
C15 H15A 0.9900 .
C15 H15B 0.9900 .
C16 C17 1.379(17) .
C16 H16A 0.9900 .
C16 H16B 0.9900 .
C17 C18 1.487(14) .
C17 H17A 0.9900 .
C17 H17B 0.9900 .
C18 H18A 0.9900 .
C18 H18B 0.9900 .
C20 C21 1.484(13) .
C20 H20A 0.9900 .
C20 H20B 0.9900 .
C21 C22 1.419(14) .
C21 H21A 0.9900 .
C21 H21B 0.9900 .
C22 C23 1.491(13) .
C22 H22A 0.9900 .
C22 H22B 0.9900 .
C23 H23A 0.9900 .
C23 H23B 0.9900 .
C24 C25 1.27(2) .
C24 H24A 0.9900 .
C24 H24B 0.9900 .
C25 H25A 0.9800 .
C25 H25B 0.9800 .
C25 H25C 0.9800 .
C26 C27 1.41(2) .
C26 H26 0.9500 .
C27 H27 0.9500 .

loop_
_geom_torsion_atom_site_label_1
_geom_torsion_atom_site_label_2
_geom_torsion_atom_site_label_3
_geom_torsion_atom_site_label_4
_geom_torsion
_geom_torsion_site_symmetry_1
_geom_torsion_site_symmetry_2
_geom_torsion_site_symmetry_3
_geom_torsion_site_symmetry_4
C6 N2 N3 C7 -175.6(7) . . . .
C6 N2 N3 Nd1 10.2(7) . . . 2_666
C5 N1 C1 C2 -1.2(11) . . . .
Nd1 N1 C1 C2 166.2(6) . . . .
N1 C1 C2 C3 -1.0(12) . . . .
C1 C2 C3 C4 2.1(12) . . . .
C2 C3 C4 C5 -1.2(13) . . . .
C1 N1 C5 C4 2.1(10) . . . .
Nd1 N1 C5 C4 -166.0(6) . . . .
C1 N1 C5 C6 178.1(6) . . . .
Nd1 N1 C5 C6 10.0(7) . . . .
C3 C4 C5 N1 -1.0(12) . . . .
C3 C4 C5 C6 -176.7(7) . . . .
Nd1 O1 C6 N2 169.6(5) . . . .
Nd1 O1 C6 N2 -10.1(9) 2_666 . . .
Nd1 O1 C6 C5 -11.6(8) . . . .
Nd1 O1 C6 C5 168.7(4) 2_666 . . .
N3 N2 C6 O1 -0.7(10) . . . .
N3 N2 C6 C5 -179.5(5) . . . .
N1 C5 C6 O1 0.2(9) . . . .
C4 C5 C6 O1 176.1(7) . . . .
N1 C5 C6 N2 179.1(6) . . . .
C4 C5 C6 N2 -5.0(10) . . . .
N2 N3 C7 C8 0.2(14) . . . .
Nd1 N3 C7 C8 173.9(8) 2_666 . . .
N3 C7 C8 C9 1.5(18) . . . .
N3 C7 C8 C26 -175.3(14) . . . .
C26 C8 C9 C10 -3.8(18) . . . .
C7 C8 C9 C10 179.6(9) . . . .
C8 C9 C10 C11 2.8(18) . . . .
C9 C10 C11 C27 -1(3) . . . .
C18 N4 C14 S1 178.0(7) . . . .
C15 N4 C14 S1 -0.3(11) . . . .
C18 N4 C14 S2 -2.0(11) . . . .
C15 N4 C14 S2 179.7(6) . . . .
Nd1 S1 C14 N4 -175.3(6) . . . .
Nd1 S1 C14 S2 4.8(4) . . . .
Nd1 S2 C14 N4 175.3(6) . . . .
Nd1 S2 C14 S1 -4.7(4) . . . .
C14 N4 C15 C16 176.3(9) . . . .
C18 N4 C15 C16 -2.2(12) . . . .
N4 C15 C16 C17 7.7(16) . . . .
C15 C16 C17 C18 -10.3(19) . . . .
C14 N4 C18 C17 178.1(9) . . . .
C15 N4 C18 C17 -3.5(12) . . . .
C16 C17 C18 N4 8.3(15) . . . .
C20 N5 C19 S3 0.7(12) . . . .
C23 N5 C19 S3 -176.4(8) . . . .
C20 N5 C19 S4 178.6(7) . . . .
C23 N5 C19 S4 1.5(12) . . . .
Nd1 S3 C19 N5 168.9(6) . . . .
Nd1 S3 C19 S4 -9.0(4) . . . .
Nd1 S4 C19 N5 -168.9(6) . . . .
Nd1 S4 C19 S3 9.1(4) . . . .
C19 N5 C20 C21 -169.1(9) . . . .
C23 N5 C20 C21 8.3(12) . . . .
N5 C20 C21 C22 -17.0(16) . . . .
C20 C21 C22 C23 19.2(18) . . . .
C19 N5 C23 C22 -179.9(10) . . . .
C20 N5 C23 C22 2.6(13) . . . .
C21 C22 C23 N5 -13.3(16) . . . .
Nd1 O2 C24 C25 136.2(13) . . . .
C9 C8 C26 C27 3(3) . . . .
C7 C8 C26 C27 180(2) . . . .
C10 C11 C27 C26 0(5) . . . .
C8 C26 C27 C11 -1(5) . . . .
